data_7039889
loop_
_publ_author_name
'Schmid, Bernhard'
'Frie\&s, Sibylle'
'Herrera, Alberto'
'Linden, Anthony'
'Heinemann, Frank W.'
'Locke, Harald'
'Harder, Sjoerd'
'Dorta, Romano'

_publ_section_title
;
 Chiral amino-phosphine and amido-phosphine complexes of Ir and Mg.
 Catalytic applications in olefin hydroamination.
;
_journal_issue 30
_journal_name_full 'Dalton transactions (Cambridge, England : 2003)'
_journal_page_first 12028
_journal_page_last 12040
_journal_paper_doi 10.1039/c6dt01146b
_journal_volume 45
_journal_year 2016
_chemical_absolute_configuration ad
_chemical_formula_moiety 'C48 H48 Mg N2 O2 P2, C6 H6'
_chemical_formula_sum 'C54 H54 Mg N2 O2 P2'
_chemical_formula_weight 849.28
_space_group_crystal_system monoclinic
_space_group_IT_number 4
_space_group_name_Hall 'P 2yb'
_space_group_name_H-M_alt 'P 1 21 1'
_symmetry_space_group_name_Hall 'P 2yb'
_symmetry_space_group_name_H-M 'P 1 21 1'
_atom_sites_solution_hydrogens geom
_audit_creation_method SHELXL-2014/7
_audit_update_record
;
2016-03-10 deposited with the CCDC.
2016-07-01 downloaded from the CCDC.
;
_cell_angle_alpha 90
_cell_angle_beta 113.247(3)
_cell_angle_gamma 90
_cell_formula_units_Z 2
_cell_length_a 10.4127(3)
_cell_length_b 20.6503(3)
_cell_length_c 11.3111(3)
_cell_measurement_reflns_used 14537
_cell_measurement_temperature 160(2)
_cell_measurement_theta_max 28.1790
_cell_measurement_theta_min 2.7610
_cell_volume 2234.71(11)
_computing_cell_refinement 'CrysAlisPro, Version 1.171.37.31d (Agilent Technologies, 2014)'
_computing_data_collection 'CrysAlisPro, Version 1.171.37.31d (Agilent Technologies, 2014)'
_computing_data_reduction 'CrysAlisPro, Version 1.171.37.31d (Agilent Technologies, 2014)'
_computing_molecular_graphics 'ORTEPII (Johnson, 1976)'
_computing_publication_material 'SHELXL-2014 and PLATON (Spek, 2015)'
_computing_structure_refinement 'SHELXL-2014 (Sheldrick, 2015)'
_computing_structure_solution 'SHELXS-2014 (Sheldrick, 2015)'
_diffrn_ambient_temperature 160(2)
_diffrn_detector 'Atlas CCD camera on \k goniostat'
_diffrn_detector_area_resol_mean 10.3801
_diffrn_measured_fraction_theta_full 0.999
_diffrn_measured_fraction_theta_max 0.903
_diffrn_measurement_device_type 'Oxford Diffraction SuperNova, dual radiation diffractometer'
_diffrn_measurement_method '\w scans'
_diffrn_radiation_monochromator mirror
_diffrn_radiation_source 'SuperNova (Mo) X-ray Source'
_diffrn_radiation_type 'Mo K\a'
_diffrn_radiation_wavelength 0.71073
_diffrn_reflns_av_R_equivalents 0.0508
_diffrn_reflns_av_unetI/netI 0.0583
_diffrn_reflns_Laue_measured_fraction_full 0.999
_diffrn_reflns_Laue_measured_fraction_max 0.903
_diffrn_reflns_limit_h_max 12
_diffrn_reflns_limit_h_min -13
_diffrn_reflns_limit_k_max 24
_diffrn_reflns_limit_k_min -27
_diffrn_reflns_limit_l_max 14
_diffrn_reflns_limit_l_min -15
_diffrn_reflns_number 21935
_diffrn_reflns_point_group_measured_fraction_full 0.989
_diffrn_reflns_point_group_measured_fraction_max 0.830
_diffrn_reflns_theta_full 25.242
_diffrn_reflns_theta_max 28.351
_diffrn_reflns_theta_min 2.129
_exptl_absorpt_coefficient_mu 0.156
_exptl_absorpt_correction_T_max 1.00000
_exptl_absorpt_correction_T_min 0.56723
_exptl_absorpt_correction_type multi-scan
_exptl_absorpt_process_details
;
Empirical absorption correction using spherical harmonics,
 implemented in SCALE3 ABSPACK scaling algorithm.
CrysAlisPro, Version 1.171.37.31d (Agilent Technologies, 2014)
;
_exptl_crystal_colour pale-yellow
_exptl_crystal_density_diffrn 1.262
_exptl_crystal_description prism
_exptl_crystal_F_000 900
_exptl_crystal_recrystallization_method 'Re-crystallisation from solvent'
_exptl_crystal_size_max 0.30
_exptl_crystal_size_mid 0.20
_exptl_crystal_size_min 0.10
_refine_diff_density_max 0.644
_refine_diff_density_min -0.321
_refine_diff_density_rms 0.067
_refine_ls_abs_structure_details
;
 Flack x determined using 3441 quotients [(I+)-(I-)]/[(I+)+(I-)]
 (Parsons, Flack and Wagner, Acta Cryst. B69 (2013) 249-259).
;
_refine_ls_abs_structure_Flack -0.01(5)
_refine_ls_extinction_method none
_refine_ls_goodness_of_fit_ref 1.064
_refine_ls_hydrogen_treatment constr
_refine_ls_matrix_type full
_refine_ls_number_parameters 550
_refine_ls_number_reflns 9242
_refine_ls_number_restraints 1
_refine_ls_restrained_S_all 1.064
_refine_ls_R_factor_all 0.0473
_refine_ls_R_factor_gt 0.0427
_refine_ls_shift/su_max 0.000
_refine_ls_shift/su_mean 0.000
_refine_ls_structure_factor_coef Fsqd
_refine_ls_weighting_details 'w=1/[\s^2^(Fo^2^)+(0.0581P)^2^] where P=(Fo^2^+2Fc^2^)/3'
_refine_ls_weighting_scheme calc
_refine_ls_wR_factor_gt 0.1002
_refine_ls_wR_factor_ref 0.1048
_reflns_Friedel_coverage 0.790
_reflns_Friedel_fraction_full 0.977
_reflns_Friedel_fraction_max 0.753
_reflns_number_gt 8599
_reflns_number_total 9242
_reflns_threshold_expression 'I > 2\s(I)'
_cod_data_source_file c6dt01146b1.cif
_cod_data_source_block 7
_cod_depositor_comments 'Adding full bibliography for 7039888--7039891.cif.'
_cod_original_cell_volume 2234.72(10)
_cod_database_code 7039889
_shelx_shelxl_version_number 2014/7
_shelx_space_group_comment
;
The symmetry employed for this shelxl refinement is uniquely defined
by the following loop, which should always be used as a source of
symmetry information in preference to the above space-group names.
They are only intended as comments.
;
_solvent_exptl_crystal_recrystallization_method 'THF / diethyl ether'

loop_
_space_group_symop_operation_xyz
'x, y, z'
'-x, y+1/2, -z'

loop_
_atom_site_label
_atom_site_type_symbol
_atom_site_fract_x
_atom_site_fract_y
_atom_site_fract_z
_atom_site_U_iso_or_equiv
_atom_site_adp_type
_atom_site_occupancy
_atom_site_site_symmetry_order
_atom_site_calc_flag
_atom_site_refinement_flags_posn
_atom_site_refinement_flags_adp
P1 P 0.12184(8) 0.59017(3) 0.13456(7) 0.01927(17) Uani 1 1 d . .
P2 P 0.46724(7) 0.47271(3) -0.13652(7) 0.01879(17) Uani 1 1 d . .
Mg1 Mg 0.38024(10) 0.50796(4) 0.10506(8) 0.0190(2) Uani 1 1 d . .
O1 O 0.3605(2) 0.42743(10) 0.1978(2) 0.0265(5) Uani 1 1 d . .
O2 O 0.5597(2) 0.54880(9) 0.21834(19) 0.0239(5) Uani 1 1 d . .
N1 N 0.2148(2) 0.56917(11) 0.0486(2) 0.0201(5) Uani 1 1 d . .
N2 N 0.3422(2) 0.48396(11) -0.0803(2) 0.0190(5) Uani 1 1 d . .
C1 C 0.1380(3) 0.54036(13) -0.0786(2) 0.0181(6) Uani 1 1 d . .
H1 H 0.1157 0.4948 -0.0634 0.022 Uiso 1 1 calc R U
C2 C 0.2411(3) 0.53623(13) -0.1454(2) 0.0177(6) Uani 1 1 d . .
H2 H 0.2948 0.5778 -0.1270 0.021 Uiso 1 1 calc R U
C3 C 0.1550(3) 0.53331(13) -0.2954(3) 0.0191(6) Uani 1 1 d . .
H3 H 0.2129 0.5188 -0.3430 0.023 Uiso 1 1 calc R U
C4 C 0.1045(3) 0.60281(13) -0.3267(3) 0.0204(6) Uani 1 1 d . .
C5 C 0.0253(3) 0.62369(14) -0.2582(3) 0.0219(6) Uani 1 1 d . .
C6 C -0.0022(3) 0.57088(14) -0.1779(3) 0.0212(6) Uani 1 1 d . .
H6 H -0.0653 0.5857 -0.1358 0.025 Uiso 1 1 calc R U
C7 C -0.0639(3) 0.51509(14) -0.2699(3) 0.0220(6) Uani 1 1 d . .
C8 C 0.0231(3) 0.49358(13) -0.3289(3) 0.0203(6) Uani 1 1 d . .
C9 C -0.0176(3) 0.44218(14) -0.4150(3) 0.0255(7) Uani 1 1 d . .
H9 H 0.0410 0.4279 -0.4563 0.031 Uiso 1 1 calc R U
C10 C -0.1456(3) 0.41161(15) -0.4405(3) 0.0305(8) Uani 1 1 d . .
H10 H -0.1742 0.3764 -0.4993 0.037 Uiso 1 1 calc R U
C11 C -0.2303(4) 0.43248(17) -0.3804(3) 0.0335(8) Uani 1 1 d . .
H11 H -0.3169 0.4113 -0.3977 0.040 Uiso 1 1 calc R U
C12 C -0.1907(3) 0.48407(16) -0.2950(3) 0.0273(7) Uani 1 1 d . .
H12 H -0.2497 0.4981 -0.2539 0.033 Uiso 1 1 calc R U
C13 C 0.1308(3) 0.64410(15) -0.4106(3) 0.0252(7) Uani 1 1 d . .
H13 H 0.1849 0.6298 -0.4563 0.030 Uiso 1 1 calc R U
C14 C 0.0775(4) 0.70680(16) -0.4279(3) 0.0324(8) Uani 1 1 d . .
H14 H 0.0946 0.7353 -0.4861 0.039 Uiso 1 1 calc R U
C15 C -0.0009(4) 0.72780(15) -0.3600(3) 0.0339(8) Uani 1 1 d . .
H15 H -0.0364 0.7708 -0.3713 0.041 Uiso 1 1 calc R U
C16 C -0.0276(3) 0.68602(15) -0.2754(3) 0.0295(7) Uani 1 1 d . .
H16 H -0.0819 0.7003 -0.2298 0.035 Uiso 1 1 calc R U
C17 C 0.1183(3) 0.67959(14) 0.1336(3) 0.0207(6) Uani 1 1 d . .
C18 C 0.1583(3) 0.71475(15) 0.0493(3) 0.0274(7) Uani 1 1 d . .
H18 H 0.1960 0.6930 -0.0038 0.033 Uiso 1 1 calc R U
C19 C 0.1434(4) 0.78208(17) 0.0421(3) 0.0389(9) Uani 1 1 d . .
H19 H 0.1703 0.8059 -0.0164 0.047 Uiso 1 1 calc R U
C20 C 0.0896(4) 0.81428(16) 0.1199(4) 0.0394(9) Uani 1 1 d . .
H20 H 0.0792 0.8600 0.1149 0.047 Uiso 1 1 calc R U
C21 C 0.0514(4) 0.77926(17) 0.2048(4) 0.0386(9) Uani 1 1 d . .
H21 H 0.0158 0.8011 0.2594 0.046 Uiso 1 1 calc R U
C22 C 0.0646(3) 0.71292(16) 0.2107(3) 0.0297(7) Uani 1 1 d . .
H22 H 0.0364 0.6894 0.2686 0.036 Uiso 1 1 calc R U
C23 C 0.2527(3) 0.57876(14) 0.2996(3) 0.0221(6) Uani 1 1 d . .
C24 C 0.3601(3) 0.62281(18) 0.3623(3) 0.0313(7) Uani 1 1 d . .
H24 H 0.3665 0.6615 0.3194 0.038 Uiso 1 1 calc R U
C25 C 0.4571(4) 0.61112(19) 0.4854(3) 0.0374(8) Uani 1 1 d . .
H25 H 0.5292 0.6417 0.5262 0.045 Uiso 1 1 calc R U
C26 C 0.4499(4) 0.55535(19) 0.5497(3) 0.0360(8) Uani 1 1 d . .
H26 H 0.5167 0.5476 0.6345 0.043 Uiso 1 1 calc R U
C27 C 0.3455(4) 0.51095(17) 0.4903(3) 0.0329(8) Uani 1 1 d . .
H27 H 0.3405 0.4722 0.5336 0.040 Uiso 1 1 calc R U
C28 C 0.2474(3) 0.52299(15) 0.3667(3) 0.0270(7) Uani 1 1 d . .
H28 H 0.1750 0.4924 0.3270 0.032 Uiso 1 1 calc R U
C29 C 0.4294(3) 0.39291(14) -0.2174(3) 0.0207(6) Uani 1 1 d . .
C30 C 0.2966(3) 0.36541(14) -0.2602(3) 0.0244(6) Uani 1 1 d . .
H30 H 0.2262 0.3851 -0.2387 0.029 Uiso 1 1 calc R U
C31 C 0.2664(4) 0.30925(16) -0.3341(3) 0.0330(8) Uani 1 1 d . .
H31 H 0.1749 0.2914 -0.3643 0.040 Uiso 1 1 calc R U
C32 C 0.3680(4) 0.27936(17) -0.3639(3) 0.0385(9) Uani 1 1 d . .
H32 H 0.3465 0.2412 -0.4150 0.046 Uiso 1 1 calc R U
C33 C 0.5013(4) 0.30499(17) -0.3191(3) 0.0365(8) Uani 1 1 d . .
H33 H 0.5724 0.2838 -0.3373 0.044 Uiso 1 1 calc R U
C34 C 0.5310(3) 0.36160(15) -0.2475(3) 0.0282(7) Uani 1 1 d . .
H34 H 0.6225 0.3794 -0.2184 0.034 Uiso 1 1 calc R U
C35 C 0.6179(3) 0.44596(14) 0.0072(3) 0.0203(6) Uani 1 1 d . .
C36 C 0.7457(3) 0.47728(15) 0.0412(3) 0.0280(7) Uani 1 1 d . .
H36 H 0.7533 0.5134 -0.0075 0.034 Uiso 1 1 calc R U
C37 C 0.8622(3) 0.45628(17) 0.1455(3) 0.0335(8) Uani 1 1 d . .
H37 H 0.9489 0.4781 0.1674 0.040 Uiso 1 1 calc R U
C38 C 0.8534(3) 0.40438(17) 0.2174(3) 0.0316(8) Uani 1 1 d . .
H38 H 0.9337 0.3903 0.2887 0.038 Uiso 1 1 calc R U
C39 C 0.7277(3) 0.37259(15) 0.1860(3) 0.0284(7) Uani 1 1 d . .
H39 H 0.7215 0.3363 0.2351 0.034 Uiso 1 1 calc R U
C40 C 0.6100(3) 0.39372(14) 0.0823(3) 0.0236(6) Uani 1 1 d . .
H40 H 0.5231 0.3724 0.0624 0.028 Uiso 1 1 calc R U
C41 C 0.2305(4) 0.39092(16) 0.1345(3) 0.0351(8) Uani 1 1 d . .
H411 H 0.2275 0.3706 0.0542 0.042 Uiso 1 1 calc R U
H412 H 0.1481 0.4195 0.1136 0.042 Uiso 1 1 calc R U
C42 C 0.2334(4) 0.34023(18) 0.2312(4) 0.0458(10) Uani 1 1 d . .
H421 H 0.1817 0.3009 0.1881 0.055 Uiso 1 1 calc R U
H422 H 0.1930 0.3570 0.2910 0.055 Uiso 1 1 calc R U
C43 C 0.3880(4) 0.32642(17) 0.3009(4) 0.0438(10) Uani 1 1 d . .
H431 H 0.4089 0.3073 0.3868 0.053 Uiso 1 1 calc R U
H432 H 0.4218 0.2969 0.2505 0.053 Uiso 1 1 calc R U
C44 C 0.4515(4) 0.39269(15) 0.3118(3) 0.0299(7) Uani 1 1 d . .
H441 H 0.4552 0.4148 0.3908 0.036 Uiso 1 1 calc R U
H442 H 0.5474 0.3898 0.3144 0.036 Uiso 1 1 calc R U
C45 C 0.6022(3) 0.60866(15) 0.1758(3) 0.0308(7) Uani 1 1 d . .
H451 H 0.5458 0.6456 0.1842 0.037 Uiso 1 1 calc R U
H452 H 0.5907 0.6052 0.0849 0.037 Uiso 1 1 calc R U
C46 C 0.7538(3) 0.61742(16) 0.2628(3) 0.0351(8) Uani 1 1 d . .
H461 H 0.7790 0.6639 0.2759 0.042 Uiso 1 1 calc R U
H462 H 0.8155 0.5955 0.2275 0.042 Uiso 1 1 calc R U
C47 C 0.7633(4) 0.58569(18) 0.3875(3) 0.0392(9) Uani 1 1 d . .
H471 H 0.8599 0.5713 0.4398 0.047 Uiso 1 1 calc R U
H472 H 0.7323 0.6157 0.4393 0.047 Uiso 1 1 calc R U
C48 C 0.6657(3) 0.52878(15) 0.3415(3) 0.0273(7) Uani 1 1 d . .
H481 H 0.7163 0.4901 0.3310 0.033 Uiso 1 1 calc R U
H482 H 0.6228 0.5185 0.4033 0.033 Uiso 1 1 calc R U
C49 C 0.4939(4) 0.66576(16) -0.1868(3) 0.0333(8) Uani 1 1 d . .
H49 H 0.4302 0.6418 -0.2572 0.040 Uiso 1 1 calc R U
C50 C 0.4446(4) 0.70581(16) -0.1160(3) 0.0334(8) Uani 1 1 d . .
H50 H 0.3469 0.7097 -0.1384 0.040 Uiso 1 1 calc R U
C51 C 0.5373(4) 0.74012(16) -0.0126(3) 0.0358(8) Uani 1 1 d . .
H51 H 0.5034 0.7669 0.0370 0.043 Uiso 1 1 calc R U
C52 C 0.6787(4) 0.73550(16) 0.0184(3) 0.0350(8) Uani 1 1 d . .
H52 H 0.7421 0.7599 0.0884 0.042 Uiso 1 1 calc R U
C53 C 0.7289(4) 0.69559(18) -0.0517(3) 0.0366(8) Uani 1 1 d . .
H53 H 0.8267 0.6921 -0.0293 0.044 Uiso 1 1 calc R U
C54 C 0.6362(4) 0.66067(17) -0.1549(3) 0.0345(8) Uani 1 1 d . .
H54 H 0.6703 0.6333 -0.2036 0.041 Uiso 1 1 calc R U

loop_
_atom_site_aniso_label
_atom_site_aniso_U_11
_atom_site_aniso_U_22
_atom_site_aniso_U_33
_atom_site_aniso_U_23
_atom_site_aniso_U_13
_atom_site_aniso_U_12
P1 0.0198(4) 0.0220(3) 0.0163(3) -0.0006(3) 0.0074(3) -0.0010(3)
P2 0.0175(4) 0.0192(3) 0.0197(3) 0.0018(3) 0.0073(3) 0.0018(3)
Mg1 0.0179(5) 0.0204(4) 0.0165(4) 0.0007(4) 0.0047(4) 0.0006(4)
O1 0.0272(11) 0.0250(10) 0.0259(11) 0.0039(9) 0.0090(9) -0.0029(9)
O2 0.0214(10) 0.0244(10) 0.0206(10) 0.0032(8) 0.0025(8) -0.0017(8)
N1 0.0189(12) 0.0240(11) 0.0152(11) -0.0017(9) 0.0044(9) 0.0034(10)
N2 0.0161(11) 0.0220(11) 0.0188(11) 0.0016(9) 0.0068(9) 0.0045(9)
C1 0.0175(13) 0.0204(13) 0.0159(12) -0.0015(11) 0.0061(11) 0.0018(11)
C2 0.0163(13) 0.0184(12) 0.0165(13) 0.0009(11) 0.0044(11) 0.0005(11)
C3 0.0178(13) 0.0219(13) 0.0169(13) -0.0004(11) 0.0062(11) 0.0033(11)
C4 0.0179(14) 0.0232(14) 0.0161(12) -0.0014(11) 0.0024(11) 0.0014(11)
C5 0.0165(13) 0.0256(14) 0.0173(13) -0.0018(11) -0.0001(11) 0.0046(12)
C6 0.0181(14) 0.0279(14) 0.0168(13) -0.0011(11) 0.0061(11) 0.0066(12)
C7 0.0191(14) 0.0264(14) 0.0154(12) 0.0025(11) 0.0013(11) 0.0031(12)
C8 0.0205(14) 0.0229(13) 0.0143(12) 0.0023(11) 0.0034(11) 0.0038(11)
C9 0.0281(16) 0.0242(14) 0.0189(14) 0.0016(12) 0.0036(12) 0.0060(12)
C10 0.0363(18) 0.0247(15) 0.0206(14) 0.0022(12) 0.0006(14) -0.0031(14)
C11 0.0274(16) 0.0400(18) 0.0230(15) 0.0099(14) -0.0009(13) -0.0122(15)
C12 0.0199(14) 0.0401(18) 0.0194(13) 0.0059(13) 0.0052(12) -0.0009(13)
C13 0.0210(15) 0.0303(15) 0.0205(13) 0.0020(12) 0.0042(12) -0.0004(12)
C14 0.0384(19) 0.0290(16) 0.0243(15) 0.0075(13) 0.0064(14) 0.0002(14)
C15 0.042(2) 0.0228(15) 0.0303(17) 0.0042(13) 0.0072(15) 0.0114(14)
C16 0.0309(17) 0.0286(15) 0.0226(14) -0.0015(12) 0.0039(13) 0.0098(14)
C17 0.0183(14) 0.0236(13) 0.0190(13) -0.0028(11) 0.0061(11) 0.0005(11)
C18 0.0304(17) 0.0281(15) 0.0243(15) 0.0007(13) 0.0113(13) -0.0013(13)
C19 0.045(2) 0.0296(16) 0.0349(18) 0.0060(15) 0.0087(17) -0.0045(15)
C20 0.040(2) 0.0214(15) 0.045(2) -0.0070(15) 0.0041(17) 0.0020(15)
C21 0.0289(18) 0.0356(18) 0.049(2) -0.0202(17) 0.0134(16) 0.0001(15)
C22 0.0276(16) 0.0337(17) 0.0301(15) -0.0082(14) 0.0140(13) -0.0035(14)
C23 0.0222(15) 0.0289(15) 0.0177(13) -0.0017(12) 0.0106(11) 0.0048(12)
C24 0.0297(17) 0.0407(18) 0.0228(15) 0.0009(13) 0.0099(13) -0.0024(15)
C25 0.0285(17) 0.054(2) 0.0255(16) -0.0080(16) 0.0064(14) -0.0040(16)
C26 0.0304(18) 0.059(2) 0.0177(14) 0.0014(15) 0.0085(13) 0.0149(17)
C27 0.0420(19) 0.0381(17) 0.0248(15) 0.0080(14) 0.0197(15) 0.0184(16)
C28 0.0316(17) 0.0296(15) 0.0239(14) -0.0001(12) 0.0154(13) 0.0026(13)
C29 0.0235(14) 0.0216(13) 0.0170(13) 0.0016(11) 0.0082(12) 0.0019(12)
C30 0.0248(16) 0.0261(14) 0.0219(14) 0.0008(12) 0.0087(13) 0.0025(12)
C31 0.0325(18) 0.0323(16) 0.0289(17) -0.0043(14) 0.0065(14) -0.0048(15)
C32 0.057(2) 0.0281(16) 0.0337(17) -0.0096(14) 0.0210(17) -0.0044(17)
C33 0.045(2) 0.0343(17) 0.0382(18) -0.0045(15) 0.0245(17) 0.0084(16)
C34 0.0304(17) 0.0281(15) 0.0306(16) -0.0015(13) 0.0170(14) 0.0037(13)
C35 0.0185(14) 0.0229(13) 0.0198(13) -0.0025(11) 0.0080(12) 0.0019(11)
C36 0.0234(15) 0.0278(15) 0.0314(16) -0.0005(13) 0.0092(13) -0.0022(13)
C37 0.0179(15) 0.0436(19) 0.0355(17) -0.0051(15) 0.0069(13) -0.0045(14)
C38 0.0245(16) 0.0391(18) 0.0243(15) -0.0017(14) 0.0024(13) 0.0100(14)
C39 0.0335(18) 0.0257(14) 0.0242(15) 0.0002(13) 0.0096(14) 0.0077(13)
C40 0.0221(15) 0.0234(14) 0.0251(14) -0.0034(12) 0.0091(12) 0.0001(12)
C41 0.0308(18) 0.0306(16) 0.0422(19) 0.0031(15) 0.0126(15) -0.0042(14)
C42 0.051(2) 0.0370(19) 0.058(2) 0.0079(18) 0.031(2) -0.0087(18)
C43 0.064(3) 0.0293(17) 0.040(2) 0.0129(15) 0.0218(19) 0.0075(17)
C44 0.0361(18) 0.0292(15) 0.0254(15) 0.0052(13) 0.0133(14) 0.0064(14)
C45 0.0348(18) 0.0258(15) 0.0273(15) 0.0061(13) 0.0076(14) -0.0047(14)
C46 0.0271(16) 0.0310(16) 0.0422(19) -0.0004(15) 0.0084(15) -0.0087(14)
C47 0.0334(19) 0.0388(18) 0.0301(17) -0.0024(15) -0.0038(14) -0.0066(16)
C48 0.0265(16) 0.0290(15) 0.0194(14) 0.0022(12) 0.0017(12) 0.0007(13)
C49 0.0321(18) 0.0338(17) 0.0316(17) -0.0033(14) 0.0099(15) -0.0045(15)
C50 0.0346(18) 0.0284(16) 0.0410(18) 0.0087(14) 0.0191(16) 0.0051(14)
C51 0.052(2) 0.0264(16) 0.0333(18) 0.0041(14) 0.0217(17) 0.0052(15)
C52 0.042(2) 0.0313(17) 0.0273(16) 0.0006(14) 0.0083(15) -0.0065(15)
C53 0.0294(18) 0.0445(19) 0.0326(17) 0.0032(15) 0.0088(15) -0.0007(15)
C54 0.0307(18) 0.0359(17) 0.0354(17) -0.0055(15) 0.0114(15) 0.0017(15)

loop_
_atom_type_symbol
_atom_type_description
_atom_type_scat_dispersion_real
_atom_type_scat_dispersion_imag
_atom_type_scat_source
C C 0.0033 0.0016 'International Tables Vol C Tables 4.2.6.8 and 6.1.1.4'
H H 0.0000 0.0000 'International Tables Vol C Tables 4.2.6.8 and 6.1.1.4'
Mg Mg 0.0486 0.0363 'International Tables Vol C Tables 4.2.6.8 and 6.1.1.4'
N N 0.0061 0.0033 'International Tables Vol C Tables 4.2.6.8 and 6.1.1.4'
O O 0.0106 0.0060 'International Tables Vol C Tables 4.2.6.8 and 6.1.1.4'
P P 0.1023 0.0942 'International Tables Vol C Tables 4.2.6.8 and 6.1.1.4'

loop_
_geom_angle_atom_site_label_1
_geom_angle_atom_site_label_2
_geom_angle_atom_site_label_3
_geom_angle
N1 P1 C23 100.90(12)
N1 P1 C17 105.66(13)
C23 P1 C17 98.00(13)
N2 P2 C35 103.01(12)
N2 P2 C29 105.38(13)
C35 P2 C29 96.34(12)
O2 Mg1 O1 106.08(9)
O2 Mg1 N1 113.83(10)
O1 Mg1 N1 115.41(11)
O2 Mg1 N2 121.23(10)
O1 Mg1 N2 108.44(10)
N1 Mg1 N2 91.82(9)
C44 O1 C41 109.4(2)
C44 O1 Mg1 134.67(19)
C41 O1 Mg1 115.70(18)
C48 O2 C45 110.0(2)
C48 O2 Mg1 131.42(18)
C45 O2 Mg1 118.54(16)
C1 N1 P1 117.19(19)
C1 N1 Mg1 97.04(16)
P1 N1 Mg1 126.32(13)
C2 N2 P2 114.69(19)
C2 N2 Mg1 98.38(16)
P2 N2 Mg1 124.07(13)
N1 C1 C2 106.7(2)
N1 C1 C6 121.9(2)
C2 C1 C6 107.5(2)
N1 C1 H1 106.6
C2 C1 H1 106.6
C6 C1 H1 106.6
N2 C2 C1 107.0(2)
N2 C2 C3 119.8(2)
C1 C2 C3 108.6(2)
N2 C2 H2 106.9
C1 C2 H2 106.9
C3 C2 H2 106.9
C8 C3 C4 104.9(2)
C8 C3 C2 111.4(2)
C4 C3 C2 102.2(2)
C8 C3 H3 112.5
C4 C3 H3 112.5
C2 C3 H3 112.5
C13 C4 C5 120.6(3)
C13 C4 C3 126.8(3)
C5 C4 C3 112.7(3)
C16 C5 C4 119.7(3)
C16 C5 C6 126.4(3)
C4 C5 C6 113.6(2)
C7 C6 C5 105.4(2)
C7 C6 C1 101.9(2)
C5 C6 C1 111.8(2)
C7 C6 H6 112.3
C5 C6 H6 112.3
C1 C6 H6 112.3
C12 C7 C8 119.9(3)
C12 C7 C6 127.0(3)
C8 C7 C6 113.1(3)
C9 C8 C7 120.3(3)
C9 C8 C3 125.8(3)
C7 C8 C3 113.9(2)
C8 C9 C10 119.4(3)
C8 C9 H9 120.3
C10 C9 H9 120.3
C11 C10 C9 120.1(3)
C11 C10 H10 120.0
C9 C10 H10 120.0
C10 C11 C12 120.8(3)
C10 C11 H11 119.6
C12 C11 H11 119.6
C11 C12 C7 119.5(3)
C11 C12 H12 120.2
C7 C12 H12 120.2
C4 C13 C14 119.7(3)
C4 C13 H13 120.2
C14 C13 H13 120.2
C13 C14 C15 120.0(3)
C13 C14 H14 120.0
C15 C14 H14 120.0
C14 C15 C16 120.3(3)
C14 C15 H15 119.9
C16 C15 H15 119.9
C5 C16 C15 119.7(3)
C5 C16 H16 120.1
C15 C16 H16 120.1
C18 C17 C22 118.5(3)
C18 C17 P1 121.1(2)
C22 C17 P1 120.2(2)
C17 C18 C19 120.3(3)
C17 C18 H18 119.9
C19 C18 H18 119.9
C20 C19 C18 120.2(4)
C20 C19 H19 119.9
C18 C19 H19 119.9
C21 C20 C19 119.4(3)
C21 C20 H20 120.3
C19 C20 H20 120.3
C22 C21 C20 120.3(3)
C22 C21 H21 119.9
C20 C21 H21 119.9
C21 C22 C17 121.3(3)
C21 C22 H22 119.3
C17 C22 H22 119.3
C28 C23 C24 117.2(3)
C28 C23 P1 119.1(2)
C24 C23 P1 123.7(2)
C25 C24 C23 121.2(3)
C25 C24 H24 119.4
C23 C24 H24 119.4
C26 C25 C24 120.5(3)
C26 C25 H25 119.8
C24 C25 H25 119.8
C27 C26 C25 119.7(3)
C27 C26 H26 120.2
C25 C26 H26 120.2
C26 C27 C28 119.8(3)
C26 C27 H27 120.1
C28 C27 H27 120.1
C27 C28 C23 121.7(3)
C27 C28 H28 119.2
C23 C28 H28 119.2
C34 C29 C30 118.1(3)
C34 C29 P2 120.0(2)
C30 C29 P2 121.6(2)
C31 C30 C29 120.4(3)
C31 C30 H30 119.8
C29 C30 H30 119.8
C32 C31 C30 120.5(3)
C32 C31 H31 119.7
C30 C31 H31 119.7
C31 C32 C33 119.8(3)
C31 C32 H32 120.1
C33 C32 H32 120.1
C32 C33 C34 119.9(3)
C32 C33 H33 120.1
C34 C33 H33 120.1
C33 C34 C29 121.2(3)
C33 C34 H34 119.4
C29 C34 H34 119.4
C36 C35 C40 118.1(3)
C36 C35 P2 119.6(2)
C40 C35 P2 122.3(2)
C37 C36 C35 120.7(3)
C37 C36 H36 119.7
C35 C36 H36 119.7
C38 C37 C36 120.6(3)
C38 C37 H37 119.7
C36 C37 H37 119.7
C37 C38 C39 119.9(3)
C37 C38 H38 120.1
C39 C38 H38 120.1
C38 C39 C40 119.9(3)
C38 C39 H39 120.0
C40 C39 H39 120.0
C39 C40 C35 120.8(3)
C39 C40 H40 119.6
C35 C40 H40 119.6
O1 C41 C42 104.6(3)
O1 C41 H411 110.8
C42 C41 H411 110.8
O1 C41 H412 110.8
C42 C41 H412 110.8
H411 C41 H412 108.9
C41 C42 C43 102.8(3)
C41 C42 H421 111.2
C43 C42 H421 111.2
C41 C42 H422 111.2
C43 C42 H422 111.2
H421 C42 H422 109.1
C44 C43 C42 102.4(3)
C44 C43 H431 111.3
C42 C43 H431 111.3
C44 C43 H432 111.3
C42 C43 H432 111.3
H431 C43 H432 109.2
O1 C44 C43 105.3(3)
O1 C44 H441 110.7
C43 C44 H441 110.7
O1 C44 H442 110.7
C43 C44 H442 110.7
H441 C44 H442 108.8
O2 C45 C46 105.3(2)
O2 C45 H451 110.7
C46 C45 H451 110.7
O2 C45 H452 110.7
C46 C45 H452 110.7
H451 C45 H452 108.8
C45 C46 C47 102.8(3)
C45 C46 H461 111.2
C47 C46 H461 111.2
C45 C46 H462 111.2
C47 C46 H462 111.2
H461 C46 H462 109.1
C48 C47 C46 103.1(2)
C48 C47 H471 111.1
C46 C47 H471 111.1
C48 C47 H472 111.1
C46 C47 H472 111.1
H471 C47 H472 109.1
O2 C48 C47 105.3(2)
O2 C48 H481 110.7
C47 C48 H481 110.7
O2 C48 H482 110.7
C47 C48 H482 110.7
H481 C48 H482 108.8
C54 C49 C50 119.9(3)
C54 C49 H49 120.0
C50 C49 H49 120.0
C51 C50 C49 120.1(3)
C51 C50 H50 120.0
C49 C50 H50 120.0
C52 C51 C50 120.0(3)
C52 C51 H51 120.0
C50 C51 H51 120.0
C51 C52 C53 120.3(3)
C51 C52 H52 119.9
C53 C52 H52 119.9
C52 C53 C54 119.8(3)
C52 C53 H53 120.1
C54 C53 H53 120.1
C49 C54 C53 119.8(3)
C49 C54 H54 120.1
C53 C54 H54 120.1

loop_
_geom_bond_atom_site_label_1
_geom_bond_atom_site_label_2
_geom_bond_distance
P1 N1 1.677(3)
P1 C23 1.841(3)
P1 C17 1.847(3)
P2 N2 1.676(3)
P2 C35 1.843(3)
P2 C29 1.850(3)
Mg1 O2 1.988(2)
Mg1 O1 2.020(2)
Mg1 N1 2.026(2)
Mg1 N2 2.035(2)
O1 C44 1.453(4)
O1 C41 1.466(4)
O2 C48 1.455(3)
O2 C45 1.457(4)
N1 C1 1.469(3)
N2 C2 1.485(3)
C1 C2 1.539(4)
C1 C6 1.580(4)
C1 H1 1.0000
C2 C3 1.576(4)
C2 H2 1.0000
C3 C8 1.514(4)
C3 C4 1.521(4)
C3 H3 1.0000
C4 C13 1.381(4)
C4 C5 1.404(4)
C5 C16 1.383(4)
C5 C6 1.517(4)
C6 C7 1.515(4)
C6 H6 1.0000
C7 C12 1.392(4)
C7 C8 1.393(4)
C8 C9 1.389(4)
C9 C10 1.398(5)
C9 H9 0.9500
C10 C11 1.378(5)
C10 H10 0.9500
C11 C12 1.387(5)
C11 H11 0.9500
C12 H12 0.9500
C13 C14 1.392(4)
C13 H13 0.9500
C14 C15 1.393(5)
C14 H14 0.9500
C15 C16 1.395(5)
C15 H15 0.9500
C16 H16 0.9500
C17 C18 1.387(4)
C17 C22 1.390(4)
C18 C19 1.398(5)
C18 H18 0.9500
C19 C20 1.386(6)
C19 H19 0.9500
C20 C21 1.381(6)
C20 H20 0.9500
C21 C22 1.376(5)
C21 H21 0.9500
C22 H22 0.9500
C23 C28 1.392(4)
C23 C24 1.399(4)
C24 C25 1.381(4)
C24 H24 0.9500
C25 C26 1.380(5)
C25 H25 0.9500
C26 C27 1.378(5)
C26 H26 0.9500
C27 C28 1.390(4)
C27 H27 0.9500
C28 H28 0.9500
C29 C34 1.393(4)
C29 C30 1.393(4)
C30 C31 1.391(4)
C30 H30 0.9500
C31 C32 1.376(5)
C31 H31 0.9500
C32 C33 1.382(5)
C32 H32 0.9500
C33 C34 1.386(5)
C33 H33 0.9500
C34 H34 0.9500
C35 C36 1.391(4)
C35 C40 1.396(4)
C36 C37 1.386(4)
C36 H36 0.9500
C37 C38 1.370(5)
C37 H37 0.9500
C38 C39 1.380(5)
C38 H38 0.9500
C39 C40 1.390(4)
C39 H39 0.9500
C40 H40 0.9500
C41 C42 1.506(5)
C41 H411 0.9900
C41 H412 0.9900
C42 C43 1.513(6)
C42 H421 0.9900
C42 H422 0.9900
C43 C44 1.504(5)
C43 H431 0.9900
C43 H432 0.9900
C44 H441 0.9900
C44 H442 0.9900
C45 C46 1.505(4)
C45 H451 0.9900
C45 H452 0.9900
C46 C47 1.523(5)
C46 H461 0.9900
C46 H462 0.9900
C47 C48 1.506(5)
C47 H471 0.9900
C47 H472 0.9900
C48 H481 0.9900
C48 H482 0.9900
C49 C54 1.384(5)
C49 C50 1.384(5)
C49 H49 0.9500
C50 C51 1.382(5)
C50 H50 0.9500
C51 C52 1.376(5)
C51 H51 0.9500
C52 C53 1.382(5)
C52 H52 0.9500
C53 C54 1.388(5)
C53 H53 0.9500
C54 H54 0.9500

loop_
_geom_torsion_atom_site_label_1
_geom_torsion_atom_site_label_2
_geom_torsion_atom_site_label_3
_geom_torsion_atom_site_label_4
_geom_torsion
C23 P1 N1 C1 149.7(2)
C17 P1 N1 C1 -108.7(2)
C23 P1 N1 Mg1 26.47(19)
C17 P1 N1 Mg1 128.08(16)
C35 P2 N2 C2 148.11(19)
C29 P2 N2 C2 -111.45(19)
C35 P2 N2 Mg1 27.81(18)
C29 P2 N2 Mg1 128.24(15)
P1 N1 C1 C2 170.81(18)
Mg1 N1 C1 C2 -51.9(2)
P1 N1 C1 C6 46.9(3)
Mg1 N1 C1 C6 -175.8(2)
P2 N2 C2 C1 -178.50(17)
Mg1 N2 C2 C1 -44.8(2)
P2 N2 C2 C3 57.4(3)
Mg1 N2 C2 C3 -168.9(2)
N1 C1 C2 N2 72.1(2)
C6 C1 C2 N2 -155.6(2)
N1 C1 C2 C3 -157.2(2)
C6 C1 C2 C3 -24.9(3)
N2 C2 C3 C8 86.1(3)
C1 C2 C3 C8 -37.2(3)
N2 C2 C3 C4 -162.4(2)
C1 C2 C3 C4 74.4(3)
C8 C3 C4 C13 -122.4(3)
C2 C3 C4 C13 121.3(3)
C8 C3 C4 C5 58.4(3)
C2 C3 C4 C5 -57.9(3)
C13 C4 C5 C16 0.4(4)
C3 C4 C5 C16 179.6(2)
C13 C4 C5 C6 175.8(2)
C3 C4 C5 C6 -4.9(3)
C16 C5 C6 C7 122.5(3)
C4 C5 C6 C7 -52.6(3)
C16 C5 C6 C1 -127.6(3)
C4 C5 C6 C1 57.4(3)
N1 C1 C6 C7 -162.2(3)
C2 C1 C6 C7 74.3(3)
N1 C1 C6 C5 85.7(3)
C2 C1 C6 C5 -37.8(3)
C5 C6 C7 C12 -124.6(3)
C1 C6 C7 C12 118.5(3)
C5 C6 C7 C8 57.7(3)
C1 C6 C7 C8 -59.2(3)
C12 C7 C8 C9 1.5(4)
C6 C7 C8 C9 179.3(2)
C12 C7 C8 C3 178.2(2)
C6 C7 C8 C3 -3.9(3)
C4 C3 C8 C9 122.9(3)
C2 C3 C8 C9 -127.3(3)
C4 C3 C8 C7 -53.7(3)
C2 C3 C8 C7 56.2(3)
C7 C8 C9 C10 -1.0(4)
C3 C8 C9 C10 -177.3(3)
C8 C9 C10 C11 0.0(4)
C9 C10 C11 C12 0.4(4)
C10 C11 C12 C7 0.1(4)
C8 C7 C12 C11 -1.0(4)
C6 C7 C12 C11 -178.5(3)
C5 C4 C13 C14 -0.4(4)
C3 C4 C13 C14 -179.5(3)
C4 C13 C14 C15 0.5(4)
C13 C14 C15 C16 -0.6(5)
C4 C5 C16 C15 -0.5(4)
C6 C5 C16 C15 -175.3(3)
C14 C15 C16 C5 0.6(5)
N1 P1 C17 C18 13.6(3)
C23 P1 C17 C18 117.3(2)
N1 P1 C17 C22 -171.6(2)
C23 P1 C17 C22 -67.8(3)
C22 C17 C18 C19 -0.5(4)
P1 C17 C18 C19 174.4(3)
C17 C18 C19 C20 0.5(5)
C18 C19 C20 C21 0.2(5)
C19 C20 C21 C22 -1.0(5)
C20 C21 C22 C17 1.0(5)
C18 C17 C22 C21 -0.2(4)
P1 C17 C22 C21 -175.2(3)
N1 P1 C23 C28 -101.2(3)
C17 P1 C23 C28 151.1(3)
N1 P1 C23 C24 77.8(3)
C17 P1 C23 C24 -29.9(3)
C28 C23 C24 C25 0.3(5)
P1 C23 C24 C25 -178.7(3)
C23 C24 C25 C26 0.0(5)
C24 C25 C26 C27 0.2(5)
C25 C26 C27 C28 -0.7(5)
C26 C27 C28 C23 0.9(5)
C24 C23 C28 C27 -0.7(5)
P1 C23 C28 C27 178.3(2)
N2 P2 C29 C34 -164.4(2)
C35 P2 C29 C34 -59.0(3)
N2 P2 C29 C30 21.6(3)
C35 P2 C29 C30 127.0(2)
C34 C29 C30 C31 -1.9(4)
P2 C29 C30 C31 172.3(2)
C29 C30 C31 C32 1.3(5)
C30 C31 C32 C33 0.5(5)
C31 C32 C33 C34 -1.8(5)
C32 C33 C34 C29 1.2(5)
C30 C29 C34 C33 0.6(5)
P2 C29 C34 C33 -173.6(3)
N2 P2 C35 C36 -128.0(2)
C29 P2 C35 C36 124.6(3)
N2 P2 C35 C40 53.9(3)
C29 P2 C35 C40 -53.6(3)
C40 C35 C36 C37 1.1(5)
P2 C35 C36 C37 -177.1(3)
C35 C36 C37 C38 -0.2(5)
C36 C37 C38 C39 0.0(5)
C37 C38 C39 C40 -0.6(5)
C38 C39 C40 C35 1.6(5)
C36 C35 C40 C39 -1.8(4)
P2 C35 C40 C39 176.4(2)
C44 O1 C41 C42 12.3(4)
Mg1 O1 C41 C42 -172.0(2)
O1 C41 C42 C43 -31.9(4)
C41 C42 C43 C44 39.2(4)
C41 O1 C44 C43 12.5(4)
Mg1 O1 C44 C43 -162.0(3)
C42 C43 C44 O1 -32.0(4)
C48 O2 C45 C46 12.4(4)
Mg1 O2 C45 C46 -166.0(2)
O2 C45 C46 C47 -30.3(3)
C45 C46 C47 C48 36.8(4)
C45 O2 C48 C47 11.1(4)
Mg1 O2 C48 C47 -170.8(2)
C46 C47 C48 O2 -29.7(4)
C54 C49 C50 C51 -0.8(5)
C49 C50 C51 C52 1.3(5)
C50 C51 C52 C53 -1.4(5)
C51 C52 C53 C54 0.9(5)
C50 C49 C54 C53 0.3(5)
C52 C53 C54 C49 -0.3(5)
